data_7055381
loop_
_publ_author_name
'Blacque, Olivier'
'Amjad, Asma'
'Caneschi, Andrea'
'Sorace, Lorenzo'
'Car, Pierre-Emmanuel'

_publ_section_title
;
 Synthesis, structure, magnetic and magnetocaloric properties of a series
 of {CrIII4LnIII} complexes
;
_journal_issue 4
_journal_name_full 'New J. Chem.'
_journal_page_first 3571
_journal_paper_doi 10.1039/C6NJ00136J
_journal_volume 40
_journal_year 2016
_chemical_formula_moiety 'C70 H51 Cr4 Dy N12 O18, 2(N O3), 19(H2 O)'
_chemical_formula_sum 'C70 H89 Cr4 Dy N14 O43'
_chemical_formula_weight 2185.05
_chemical_name_systematic
;
 ?
;
_space_group_crystal_system triclinic
_space_group_IT_number 2
_space_group_name_Hall '-P 1'
_space_group_name_H-M_alt 'P -1'
_symmetry_space_group_name_Hall '-P 1'
_symmetry_space_group_name_H-M 'P -1'
_atom_sites_solution_hydrogens mixed
_atom_sites_solution_primary heavy
_audit_creation_date 2014-04-24
_audit_creation_method
;
Olex2 1.2
(compiled 2014.03.20 svn.r2914 for OlexSys, GUI svn.r4816)
;
_audit_update_record
;
2015-12-04 deposited with the CCDC.
2016-02-18 downloaded from the CCDC.
;
_cell_angle_alpha 80.244(2)
_cell_angle_beta 82.550(2)
_cell_angle_gamma 85.849(2)
_cell_formula_units_Z 2
_cell_length_a 12.3890(3)
_cell_length_b 17.8502(4)
_cell_length_c 20.4246(5)
_cell_measurement_reflns_used 21940
_cell_measurement_temperature 183(1)
_cell_measurement_theta_max 32.8
_cell_measurement_theta_min 2.3
_cell_volume 4408.04(18)
_computing_cell_refinement
;
CrysAlisPro, version 1.171.37.31 (Agilent Technologies, 2012)
;
_computing_data_collection
;
CrysAlisPro, version 1.171.37.31 (Agilent Technologies, 2012)
;
_computing_data_reduction
;
CrysAlisPro, version 1.171.36.20 (Agilent Technologies, 2012)
;
_computing_molecular_graphics
;
<i>Mercury</i> (Macrae et al., 2006)
;
_computing_publication_material
; 
Olex2 (Dolomanov et al., 2009), <i>PLATON for Windows</i> (Spek, 2003) and
<i>publCIF</i> (Westrip, 2010)
;
_computing_structure_refinement ' SHELXL2013 (Sheldrick, 2008)'
_computing_structure_solution
;
SHELXS97 (Sheldrick, 2008)
;
_diffrn_ambient_temperature 183(1)
_diffrn_detector 'CCD plate'
_diffrn_detector_area_resol_mean 10.4498
_diffrn_detector_type Ruby
_diffrn_measured_fraction_theta_full 0.999
_diffrn_measured_fraction_theta_max 0.999
_diffrn_measurement_device 'four-circle diffractometer'
_diffrn_measurement_device_type 'Xcalibur, Ruby'
_diffrn_measurement_method '\w scans'
_diffrn_orient_matrix_UB_11 0.0340182000
_diffrn_orient_matrix_UB_12 0.0271369000
_diffrn_orient_matrix_UB_13 -0.0205410000
_diffrn_orient_matrix_UB_21 -0.0452466000
_diffrn_orient_matrix_UB_22 0.0266057000
_diffrn_orient_matrix_UB_23 -0.0025329000
_diffrn_orient_matrix_UB_31 0.0117602000
_diffrn_orient_matrix_UB_32 0.0136273000
_diffrn_orient_matrix_UB_33 0.0288320000
_diffrn_radiation_monochromator graphite
_diffrn_radiation_probe x-ray
_diffrn_radiation_type MoK\a
_diffrn_radiation_wavelength 0.71073
_diffrn_reflns_av_R_equivalents 0.0754
_diffrn_reflns_av_unetI/netI 0.0795
_diffrn_reflns_Laue_measured_fraction_full 0.999
_diffrn_reflns_Laue_measured_fraction_max 0.999
_diffrn_reflns_limit_h_max 17
_diffrn_reflns_limit_h_min -17
_diffrn_reflns_limit_k_max 25
_diffrn_reflns_limit_k_min -25
_diffrn_reflns_limit_l_max 29
_diffrn_reflns_limit_l_min -29
_diffrn_reflns_number 108656
_diffrn_reflns_point_group_measured_fraction_full 0.999
_diffrn_reflns_point_group_measured_fraction_max 0.999
_diffrn_reflns_theta_full 25.242
_diffrn_reflns_theta_max 30.508
_diffrn_reflns_theta_min 2.470
_diffrn_source 'Enhance (Mo) X-ray Source'
_exptl_absorpt_coefficient_mu 1.418
_exptl_absorpt_correction_T_max 0.926
_exptl_absorpt_correction_T_min 0.758
_exptl_absorpt_correction_type analytical
_exptl_absorpt_process_details
;
CrysAlisPro, Agilent Technologies,
Version 1.171.36.20 (release 27-06-2012 CrysAlis171 .NET)
(compiled Jul 11 2012,15:38:31)
Analytical numeric absorption correction using a multifaceted crystal
model based on expressions derived by R.C. Clark & J.S. Reid.
(Clark, R. C. & Reid, J. S. (1995). Acta Cryst. A51, 887-897)
;
_exptl_crystal_colour violet
_exptl_crystal_density_diffrn 1.646
_exptl_crystal_description plate
_exptl_crystal_F_000 2226
_exptl_crystal_preparation 'Magnetic properties'
_exptl_crystal_size_max 0.24
_exptl_crystal_size_mid 0.11
_exptl_crystal_size_min 0.06
_refine_diff_density_max 1.475
_refine_diff_density_min -0.956
_refine_diff_density_rms 0.131
_refine_ls_extinction_method none
_refine_ls_goodness_of_fit_ref 1.052
_refine_ls_hydrogen_treatment constr
_refine_ls_matrix_type full
_refine_ls_number_parameters 1139
_refine_ls_number_reflns 26897
_refine_ls_number_restraints 0
_refine_ls_restrained_S_all 1.052
_refine_ls_R_factor_all 0.0777
_refine_ls_R_factor_gt 0.0474
_refine_ls_shift/su_max 0.001
_refine_ls_shift/su_mean 0.000
_refine_ls_structure_factor_coef Fsqd
_refine_ls_weighting_details 'w=1/[\s^2^(Fo^2^)+(0.0412P)^2^+2.5117P] where P=(Fo^2^+2Fc^2^)/3'
_refine_ls_weighting_scheme calc
_refine_ls_wR_factor_gt 0.0977
_refine_ls_wR_factor_ref 0.1145
_reflns_number_gt 19940
_reflns_number_total 26897
_reflns_threshold_expression 'I > 2\s(I)'
_cod_data_source_file c6nj00136j2.cif
_cod_data_source_block 1a
_cod_depositor_comments 'Adding full bibliography for 7055381--7055384.cif.'
_cod_original_cell_volume 4408.06(19)
_cod_database_code 7055381
_shelxl_version_number 2013-4
_olex2_refinement_description
;
1. Fixed Uiso
 At 1.2 times of:
  All C(H) groups
 At 1.5 times of:
  All C(H,H,H) groups, All O(H,H) groups
2.a Free rotating group:
 OW1(HW1A,HW1B,OW2,HW2A,HW2B,OW3,HW3A,HW3B,OW4,HW4A,HW4B,OW5,HW5A,HW5B,OW6,
 HW6A,HW6B,OW7,HW7A,HW7B,OW8,HW8A,HW8B,OW9,HW9A,HW9B,OW10,HW1C,HW1D,OW11,HW1E,
 HW1F,OW12,HW1G,HW1H,OW13,HW1I,HW1J,OW14,HW1K,HW1L,OW15,HW1M,HW1N,OW16,HW1O,
 HW1P,OW17,HW1Q,HW1R,OW18,HW1S,HW1T,OW19,HW1U,HW1V)
2.b Aromatic/amide H refined with riding coordinates:
 C1(H1), C2(H2), C3(H3), C4(H4), C7(H7), C8(H8), C9(H9), C10(H10), C14(H14),
 C15(H15), C16(H16), C17(H17), C18(H18), C19(H19), C20(H20), C21(H21), C25(H25),
  C26(H26), C27(H27), C28(H28), C29(H29), C30(H30), C31(H31), C32(H32),
 C35(H35), C36(H36), C37(H37), C38(H38), C42(H42), C43(H43), C44(H44), C45(H45),
  C48(H48), C49(H49), C50(H50), C51(H51), C54(H54), C55(H55), C56(H56),
 C57(H57), C58(H58), C59(H59), C60(H60), C61(H61), C65(H65), C66(H66), C67(H67),
  C68(H68)
2.c Idealised Me refined as rotating group:
 C70(H70A,H70B,H70C)
;

loop_
_space_group_symop_operation_xyz
'x, y, z'
'-x, -y, -z'

loop_
_atom_site_label
_atom_site_type_symbol
_atom_site_fract_x
_atom_site_fract_y
_atom_site_fract_z
_atom_site_U_iso_or_equiv
_atom_site_adp_type
_atom_site_occupancy
_atom_site_site_symmetry_order
_atom_site_calc_flag
_atom_site_refinement_flags_posn
C1 C 0.6515(3) 0.4092(2) 0.11560(18) 0.0267(8) Uani 1 1 d .
H1 H 0.6157 0.3641 0.1288 0.032 Uiso 1 1 calc R
C2 C 0.5921(4) 0.4751(2) 0.0935(2) 0.0381(10) Uani 1 1 d .
H2 H 0.5177 0.4741 0.0916 0.046 Uiso 1 1 calc R
C3 C 0.6447(4) 0.5425(2) 0.0742(2) 0.0447(11) Uani 1 1 d .
H3 H 0.6060 0.5875 0.0595 0.054 Uiso 1 1 calc R
C4 C 0.7552(4) 0.5420(2) 0.0770(2) 0.0361(10) Uani 1 1 d .
H4 H 0.7924 0.5866 0.0644 0.043 Uiso 1 1 calc R
C5 C 0.8095(3) 0.4742(2) 0.09896(17) 0.0254(7) Uani 1 1 d .
C6 C 0.9303(3) 0.4668(2) 0.10247(18) 0.0296(8) Uani 1 1 d .
C7 C 0.9422(3) 0.3206(2) -0.00454(17) 0.0243(7) Uani 1 1 d .
H7 H 0.9894 0.3571 0.0000 0.029 Uiso 1 1 calc R
C8 C 0.9439(3) 0.2983(2) -0.06611(17) 0.0264(8) Uani 1 1 d .
H8 H 0.9915 0.3191 -0.1025 0.032 Uiso 1 1 calc R
C9 C 0.8735(3) 0.2443(2) -0.07247(18) 0.0289(8) Uani 1 1 d .
H9 H 0.8735 0.2281 -0.1134 0.035 Uiso 1 1 calc R
C10 C 0.8031(3) 0.2144(2) -0.01789(17) 0.0246(7) Uani 1 1 d .
H10 H 0.7547 0.1783 -0.0218 0.030 Uiso 1 1 calc R
C11 C 0.8054(3) 0.23864(18) 0.04279(16) 0.0180(6) Uani 1 1 d .
C12 C 0.7291(3) 0.20883(18) 0.10538(15) 0.0162(6) Uani 1 1 d .
C13 C 0.7416(3) 0.12193(18) 0.12458(15) 0.0174(6) Uani 1 1 d .
C14 C 0.8378(3) 0.0787(2) 0.11595(17) 0.0239(7) Uani 1 1 d .
H14 H 0.9014 0.1011 0.0950 0.029 Uiso 1 1 calc R
C15 C 0.8372(3) 0.0010(2) 0.13932(19) 0.0286(8) Uani 1 1 d .
H15 H 0.9005 -0.0296 0.1333 0.034 Uiso 1 1 calc R
C16 C 0.7423(3) -0.0306(2) 0.17143(18) 0.0267(8) Uani 1 1 d .
H16 H 0.7414 -0.0823 0.1885 0.032 Uiso 1 1 calc R
C17 C 0.6490(3) 0.01563(18) 0.17788(17) 0.0224(7) Uani 1 1 d .
H17 H 0.5850 -0.0053 0.2000 0.027 Uiso 1 1 calc R
C18 C 0.3357(3) 0.2789(2) 0.09655(17) 0.0242(7) Uani 1 1 d .
H18 H 0.3360 0.2508 0.0621 0.029 Uiso 1 1 calc R
C19 C 0.2679(3) 0.3434(2) 0.09666(18) 0.0273(8) Uani 1 1 d .
H19 H 0.2216 0.3577 0.0638 0.033 Uiso 1 1 calc R
C20 C 0.2701(3) 0.3865(2) 0.1468(2) 0.0303(8) Uani 1 1 d .
H20 H 0.2265 0.4311 0.1474 0.036 Uiso 1 1 calc R
C21 C 0.3375(3) 0.36268(19) 0.19564(17) 0.0225(7) Uani 1 1 d .
H21 H 0.3392 0.3908 0.2298 0.027 Uiso 1 1 calc R
C22 C 0.4021(3) 0.29696(18) 0.19359(16) 0.0174(6) Uani 1 1 d .
C23 C 0.4739(2) 0.26385(17) 0.24803(15) 0.0159(6) Uani 1 1 d .
C24 C 0.4001(3) 0.23781(18) 0.31277(16) 0.0177(6) Uani 1 1 d .
C25 C 0.3362(3) 0.1755(2) 0.32025(18) 0.0261(8) Uani 1 1 d .
H25 H 0.3374 0.1477 0.2855 0.031 Uiso 1 1 calc R
C26 C 0.2708(3) 0.1551(2) 0.37981(18) 0.0289(8) Uani 1 1 d .
H26 H 0.2273 0.1136 0.3858 0.035 Uiso 1 1 calc R
C27 C 0.2714(3) 0.1976(2) 0.43044(18) 0.0274(8) Uani 1 1 d .
H27 H 0.2279 0.1851 0.4710 0.033 Uiso 1 1 calc R
C28 C 0.3363(3) 0.2583(2) 0.42042(17) 0.0225(7) Uani 1 1 d .
H28 H 0.3357 0.2869 0.4546 0.027 Uiso 1 1 calc R
C29 C 0.4931(3) 0.1467(2) 0.00250(18) 0.0285(8) Uani 1 1 d .
H29 H 0.5419 0.1850 -0.0118 0.034 Uiso 1 1 calc R
C30 C 0.4483(4) 0.1151(2) -0.0451(2) 0.0384(10) Uani 1 1 d .
H30 H 0.4665 0.1321 -0.0906 0.046 Uiso 1 1 calc R
C31 C 0.3767(4) 0.0581(3) -0.0236(2) 0.0403(11) Uani 1 1 d .
H31 H 0.3452 0.0367 -0.0546 0.048 Uiso 1 1 calc R
C32 C 0.3517(3) 0.0326(2) 0.0437(2) 0.0323(9) Uani 1 1 d .
H32 H 0.3047 -0.0067 0.0588 0.039 Uiso 1 1 calc R
C33 C 0.3981(3) 0.0667(2) 0.08796(18) 0.0231(7) Uani 1 1 d .
C34 C 0.3743(3) 0.04497(19) 0.16255(18) 0.0233(7) Uani 1 1 d .
C35 C 0.4300(3) 0.41924(19) 0.47207(18) 0.0234(7) Uani 1 1 d .
H35 H 0.3806 0.4499 0.4474 0.028 Uiso 1 1 calc R
C36 C 0.4234(3) 0.4205(2) 0.53943(19) 0.0301(8) Uani 1 1 d .
H36 H 0.3699 0.4507 0.5603 0.036 Uiso 1 1 calc R
C37 C 0.4984(3) 0.3759(2) 0.57554(19) 0.0338(9) Uani 1 1 d .
H37 H 0.4956 0.3756 0.6213 0.041 Uiso 1 1 calc R
C38 C 0.5774(3) 0.3317(2) 0.54351(18) 0.0279(8) Uani 1 1 d .
H38 H 0.6293 0.3025 0.5672 0.033 Uiso 1 1 calc R
C39 C 0.5782(3) 0.33136(18) 0.47575(16) 0.0189(6) Uani 1 1 d .
C40 C 0.6592(3) 0.28036(18) 0.43751(16) 0.0169(6) Uani 1 1 d .
C41 C 0.6505(3) 0.19644(18) 0.47009(16) 0.0177(6) Uani 1 1 d .
C42 C 0.5566(3) 0.1639(2) 0.50170(17) 0.0250(7) Uani 1 1 d .
H42 H 0.4916 0.1930 0.5067 0.030 Uiso 1 1 calc R
C43 C 0.5611(3) 0.0861(2) 0.52615(19) 0.0318(9) Uani 1 1 d .
H43 H 0.4992 0.0626 0.5485 0.038 Uiso 1 1 calc R
C44 C 0.6582(3) 0.0445(2) 0.51696(19) 0.0304(8) Uani 1 1 d .
H44 H 0.6621 -0.0077 0.5318 0.036 Uiso 1 1 calc R
C45 C 0.7494(3) 0.08110(19) 0.48549(17) 0.0244(7) Uani 1 1 d .
H45 H 0.8152 0.0530 0.4797 0.029 Uiso 1 1 calc R
C46 C 0.4457(3) 0.5021(2) 0.2823(2) 0.0325(9) Uani 1 1 d .
C47 C 0.5660(3) 0.5088(2) 0.27832(19) 0.0292(8) Uani 1 1 d .
C48 C 0.6192(4) 0.5732(2) 0.2485(2) 0.0410(11) Uani 1 1 d .
H48 H 0.5809 0.6159 0.2286 0.049 Uiso 1 1 calc R
C49 C 0.7308(4) 0.5731(2) 0.2488(2) 0.0423(11) Uani 1 1 d .
H49 H 0.7687 0.6159 0.2288 0.051 Uiso 1 1 calc R
C50 C 0.7854(3) 0.5090(2) 0.2790(2) 0.0341(9) Uani 1 1 d .
H50 H 0.8604 0.5078 0.2797 0.041 Uiso 1 1 calc R
C51 C 0.7266(3) 0.4465(2) 0.30810(17) 0.0243(7) Uani 1 1 d .
H51 H 0.7632 0.4033 0.3285 0.029 Uiso 1 1 calc R
C52 C 1.0304(3) 0.11083(18) 0.47406(17) 0.0199(7) Uani 1 1 d .
C53 C 1.0028(3) 0.15726(18) 0.52927(17) 0.0201(7) Uani 1 1 d .
C54 C 1.0513(3) 0.1444(2) 0.58702(18) 0.0302(8) Uani 1 1 d .
H54 H 1.1032 0.1045 0.5944 0.036 Uiso 1 1 calc R
C55 C 1.0217(3) 0.1914(2) 0.63390(19) 0.0354(9) Uani 1 1 d .
H55 H 1.0542 0.1841 0.6732 0.042 Uiso 1 1 calc R
C56 C 0.9437(3) 0.2492(2) 0.62196(18) 0.0313(9) Uani 1 1 d .
H56 H 0.9230 0.2815 0.6531 0.038 Uiso 1 1 calc R
C57 C 0.8964(3) 0.2587(2) 0.56339(17) 0.0257(8) Uani 1 1 d .
H57 H 0.8426 0.2973 0.5559 0.031 Uiso 1 1 calc R
C58 C 1.0498(3) 0.33882(19) 0.40875(18) 0.0235(7) Uani 1 1 d .
H58 H 1.0522 0.3252 0.4546 0.028 Uiso 1 1 calc R
C59 C 1.1116(3) 0.3967(2) 0.37392(19) 0.0276(8) Uani 1 1 d .
H59 H 1.1562 0.4213 0.3959 0.033 Uiso 1 1 calc R
C60 C 1.1073(3) 0.4182(2) 0.30654(19) 0.0262(8) Uani 1 1 d .
H60 H 1.1473 0.4582 0.2826 0.031 Uiso 1 1 calc R
C61 C 1.0422(3) 0.37899(19) 0.27455(17) 0.0230(7) Uani 1 1 d .
H61 H 1.0387 0.3920 0.2288 0.028 Uiso 1 1 calc R
C62 C 0.9830(3) 0.32079(18) 0.31175(16) 0.0181(6) Uani 1 1 d .
C63 C 0.9150(3) 0.27062(18) 0.28041(16) 0.0171(6) Uani 1 1 d .
C64 C 0.9932(2) 0.22246(18) 0.23717(16) 0.0167(6) Uani 1 1 d .
C65 C 1.0630(3) 0.1661(2) 0.26432(17) 0.0235(7) Uani 1 1 d .
H65 H 1.0648 0.1557 0.3104 0.028 Uiso 1 1 calc R
C66 C 1.1310(3) 0.1248(2) 0.22240(18) 0.0269(8) Uani 1 1 d .
H66 H 1.1785 0.0860 0.2398 0.032 Uiso 1 1 calc R
C67 C 1.1268(3) 0.1425(2) 0.15411(18) 0.0271(8) Uani 1 1 d .
H67 H 1.1722 0.1160 0.1249 0.032 Uiso 1 1 calc R
C68 C 1.0550(3) 0.1993(2) 0.13005(17) 0.0231(7) Uani 1 1 d .
H68 H 1.0526 0.2110 0.0841 0.028 Uiso 1 1 calc R
C69 C 0.6999(3) 0.07380(19) 0.32258(17) 0.0241(7) Uani 1 1 d .
C70 C 0.6946(4) -0.0097(2) 0.3468(2) 0.0400(10) Uani 1 1 d .
H70A H 0.6248 -0.0260 0.3409 0.060 Uiso 1 1 calc GR
H70B H 0.7045 -0.0204 0.3934 0.060 Uiso 1 1 calc GR
H70C H 0.7510 -0.0365 0.3217 0.060 Uiso 1 1 calc GR
Cr1 Cr 0.86536(4) 0.31671(3) 0.14350(3) 0.01623(10) Uani 1 1 d .
Cr2 Cr 0.51609(4) 0.16585(3) 0.14784(3) 0.01598(11) Uani 1 1 d .
Cr3 Cr 0.51678(4) 0.35819(3) 0.34308(3) 0.01589(10) Uani 1 1 d .
Cr4 Cr 0.87458(4) 0.22192(3) 0.42362(2) 0.01505(10) Uani 1 1 d .
N1 N 0.7582(2) 0.40825(15) 0.11863(14) 0.0208(6) Uani 1 1 d .
N2 N 0.8744(2) 0.29152(15) 0.04907(13) 0.0196(6) Uani 1 1 d .
N3 N 0.4015(2) 0.25483(15) 0.14416(13) 0.0181(5) Uani 1 1 d .
N4 N 0.4679(2) 0.12357(16) 0.06800(14) 0.0212(6) Uani 1 1 d .
N5 N 0.6479(2) 0.09055(15) 0.15287(13) 0.0180(6) Uani 1 1 d .
N6 N 0.4011(2) 0.27795(15) 0.36264(13) 0.0185(6) Uani 1 1 d .
N7 N 0.5057(2) 0.37503(15) 0.44020(14) 0.0192(6) Uani 1 1 d .
N8 N 0.6189(2) 0.44615(15) 0.30789(14) 0.0204(6) Uani 1 1 d .
N9 N 0.7459(2) 0.15598(15) 0.46301(13) 0.0171(5) Uani 1 1 d .
N10 N 0.9257(2) 0.21408(15) 0.51696(13) 0.0187(6) Uani 1 1 d .
N11 N 0.9855(2) 0.30098(15) 0.37815(14) 0.0179(5) Uani 1 1 d .
N12 N 0.9877(2) 0.23877(15) 0.17060(13) 0.0171(5) Uani 1 1 d .
N13 N 0.7452(3) 0.7266(2) 0.4010(2) 0.0485(10) Uani 1 1 d .
N14 N 0.7784(3) 0.76037(19) 0.07508(17) 0.0336(8) Uani 1 1 d .
O1 O 0.9683(2) 0.39836(13) 0.12082(12) 0.0257(5) Uani 1 1 d .
O2 O 0.9842(3) 0.52347(16) 0.08878(16) 0.0473(8) Uani 1 1 d .
O3 O 0.75708(17) 0.24074(12) 0.15996(10) 0.0151(4) Uani 1 1 d .
O4 O 0.62323(18) 0.22885(12) 0.09262(11) 0.0170(4) Uani 1 1 d .
O5 O 0.41581(19) 0.08797(13) 0.19659(12) 0.0227(5) Uani 1 1 d .
O6 O 0.3191(2) -0.00961(15) 0.18624(14) 0.0353(7) Uani 1 1 d .
O7 O 0.53834(17) 0.20127(12) 0.22985(11) 0.0157(4) Uani 1 1 d .
O8 O 0.54370(17) 0.31764(12) 0.25939(11) 0.0156(4) Uani 1 1 d .
O9 O 0.7666(2) 0.09883(13) 0.27248(12) 0.0239(5) Uani 1 1 d .
O10 O 0.6358(2) 0.11951(13) 0.35142(12) 0.0242(5) Uani 1 1 d .
O11 O 0.4085(2) 0.43966(14) 0.31622(13) 0.0270(6) Uani 1 1 d .
O12 O 0.3902(3) 0.55438(17) 0.25390(17) 0.0536(9) Uani 1 1 d .
O13 O 0.63176(17) 0.28645(12) 0.37113(10) 0.0160(4) Uani 1 1 d .
O14 O 0.76445(17) 0.30158(12) 0.43795(11) 0.0170(5) Uani 1 1 d .
O15 O 0.98039(19) 0.13365(12) 0.42226(11) 0.0205(5) Uani 1 1 d .
O16 O 1.0974(2) 0.05677(14) 0.47997(13) 0.0280(6) Uani 1 1 d .
O17 O 0.85419(17) 0.22237(12) 0.33060(10) 0.0159(4) Uani 1 1 d .
O18 O 0.84163(17) 0.31455(12) 0.24014(10) 0.0153(4) Uani 1 1 d .
O19 O 0.6807(3) 0.7804(2) 0.41394(17) 0.0631(10) Uani 1 1 d .
O20 O 0.7945(3) 0.68841(19) 0.44615(17) 0.0511(8) Uani 1 1 d .
O21 O 0.7598(3) 0.7104(2) 0.34319(17) 0.0712(12) Uani 1 1 d .
O22 O 0.7301(3) 0.71080(19) 0.11562(19) 0.0664(11) Uani 1 1 d .
O23 O 0.8117(3) 0.81578(16) 0.09597(14) 0.0408(7) Uani 1 1 d .
O24 O 0.7960(3) 0.7549(2) 0.01533(15) 0.0584(10) Uani 1 1 d .
OW1 O 0.80492(10) 0.45242(7) 0.45164(7) 0.0429(7) Uani 1 1 d .
HW1A H 0.8184 0.4480 0.4919 0.064 Uiso 1 1 d G
HW1B H 0.7940 0.4089 0.4430 0.064 Uiso 1 1 d G
OW2 O 0.93912(9) 0.57164(8) 0.39476(7) 0.0496(8) Uani 1 1 d G
HW2A H 0.9084 0.5299 0.4086 0.074 Uiso 1 1 d G
HW2B H 0.8983 0.6079 0.4078 0.074 Uiso 1 1 d G
OW3 O 0.87727(7) 0.77450(7) 0.22167(6) 0.0487(8) Uani 1 1 d G
HW3A H 0.8220 0.7673 0.2509 0.073 Uiso 1 1 d G
HW3B H 0.9197 0.7349 0.2246 0.073 Uiso 1 1 d G
OW4 O 0.95044(9) 0.90368(9) -0.00518(7) 0.0415(7) Uani 1 1 d G
HW4A H 0.9719 0.8723 -0.0317 0.062 Uiso 1 1 d G
HW4B H 0.8997 0.8849 0.0236 0.062 Uiso 1 1 d G
OW5 O 0.13211(8) 0.55247(6) 0.17112(6) 0.0496(8) Uani 1 1 d G
HW5A H 0.0990 0.5783 0.1996 0.074 Uiso 1 1 d G
HW5B H 0.0888 0.5459 0.1438 0.074 Uiso 1 1 d G
OW6 O 0.45554(9) 0.65574(7) 0.00542(4) 0.0612(10) Uani 1 1 d G
HW6A H 0.4306 0.6882 -0.0251 0.092 Uiso 1 1 d G
HW6B H 0.4047 0.6434 0.0367 0.092 Uiso 1 1 d G
OW7 O 0.32751(8) 0.61736(5) 0.12897(5) 0.0698(11) Uani 1 1 d G
HW7A H 0.2635 0.6017 0.1399 0.105 Uiso 1 1 d G
HW7B H 0.3687 0.5954 0.1573 0.105 Uiso 1 1 d G
OW8 O 0.16289(9) 0.55800(6) 0.41702(5) 0.0525(9) Uani 1 1 d G
HW8A H 0.2079 0.5827 0.3878 0.079 Uiso 1 1 d G
HW8B H 0.1002 0.5631 0.4038 0.079 Uiso 1 1 d G
OW9 O 0.55687(6) 0.76635(5) 0.20264(4) 0.0775(12) Uani 1 1 d G
HW9A H 0.5000 0.7674 0.1832 0.116 Uiso 1 1 d G
HW9B H 0.6123 0.7541 0.1767 0.116 Uiso 1 1 d G
OW10 O -0.03788(8) 0.98811(6) 0.28013(6) 0.0471(8) Uani 1 1 d G
HW1C H -0.1004 1.0055 0.2704 0.071 Uiso 1 1 d G
HW1D H 0.0051 1.0243 0.2740 0.071 Uiso 1 1 d G
OW11 O 0.54427(7) 0.84482(5) 0.30864(5) 0.1019(17) Uani 1 1 d G
HW1E H 0.6097 0.8292 0.2982 0.153 Uiso 1 1 d G
HW1F H 0.5010 0.8129 0.3017 0.153 Uiso 1 1 d G
OW12 O 0.28398(7) 0.66275(5) 0.32536(4) 0.0675(11) Uani 1 1 d G
HW1G H 0.2816 0.7071 0.3025 0.101 Uiso 1 1 d G
HW1H H 0.3086 0.6309 0.3000 0.101 Uiso 1 1 d G
OW13 O 0.37031(7) 0.76744(5) 0.14028(4) 0.0676(11) Uani 1 1 d G
HW1I H 0.3809 0.7224 0.1318 0.101 Uiso 1 1 d G
HW1J H 0.3286 0.7671 0.1769 0.101 Uiso 1 1 d G
OW14 O -0.00047(7) 0.63258(6) 0.25837(6) 0.0564(9) Uani 1 1 d G
HW1K H -0.0475 0.6016 0.2786 0.085 Uiso 1 1 d G
HW1L H 0.0407 0.6417 0.2859 0.085 Uiso 1 1 d G
OW15 O 0.23020(7) 0.80676(5) 0.24756(4) 0.0632(10) Uani 1 1 d G
HW1M H 0.2635 0.8214 0.2766 0.095 Uiso 1 1 d G
HW1N H 0.2277 0.8420 0.2141 0.095 Uiso 1 1 d G
OW16 O 0.04287(7) 0.88188(6) 0.19861(5) 0.0499(8) Uani 1 1 d G
HW1O H -0.0040 0.9095 0.2192 0.075 Uiso 1 1 d G
HW1P H 0.1041 0.9022 0.1920 0.075 Uiso 1 1 d G
OW17 O 0.12729(9) 0.99139(6) 0.36134(6) 0.0507(8) Uani 1 1 d G
HW1Q H 0.1317 0.9440 0.3600 0.076 Uiso 1 1 d G
HW1R H 0.1336 1.0161 0.3217 0.076 Uiso 1 1 d G
OW18 O 0.32124(8) 0.90952(5) 0.31404(5) 0.0756(12) Uani 1 1 d G
HW1S H 0.3901 0.9017 0.3106 0.113 Uiso 1 1 d G
HW1T H 0.2954 0.9027 0.3551 0.113 Uiso 1 1 d G
OW19 O 0.11296(9) 0.94947(6) 0.06073(5) 0.0441(7) Uani 1 1 d G
HW1U H 0.0745 0.9264 0.0398 0.066 Uiso 1 1 d G
HW1V H 0.0845 0.9938 0.0632 0.066 Uiso 1 1 d G
Dy1 Dy 0.69619(2) 0.22686(2) 0.27599(2) 0.01460(4) Uani 1 1 d .

loop_
_atom_site_aniso_label
_atom_site_aniso_U_11
_atom_site_aniso_U_22
_atom_site_aniso_U_33
_atom_site_aniso_U_23
_atom_site_aniso_U_13
_atom_site_aniso_U_12
C1 0.0270(19) 0.0270(18) 0.0266(19) -0.0034(15) -0.0073(15) 0.0018(14)
C2 0.032(2) 0.038(2) 0.043(3) -0.0027(19) -0.0099(19) 0.0101(18)
C3 0.056(3) 0.032(2) 0.045(3) -0.0012(19) -0.016(2) 0.017(2)
C4 0.056(3) 0.0177(18) 0.034(2) 0.0005(16) -0.012(2) 0.0002(17)
C5 0.035(2) 0.0219(17) 0.0205(18) -0.0026(14) -0.0064(15) -0.0041(14)
C6 0.043(2) 0.0241(18) 0.0229(19) 0.0015(15) -0.0116(17) -0.0066(16)
C7 0.0224(18) 0.0268(18) 0.0219(18) 0.0008(14) -0.0010(14) -0.0033(14)
C8 0.0284(19) 0.0287(18) 0.0179(17) 0.0036(14) 0.0025(14) 0.0007(15)
C9 0.035(2) 0.033(2) 0.0172(17) -0.0063(15) -0.0006(15) 0.0044(16)
C10 0.0267(19) 0.0269(18) 0.0208(18) -0.0064(14) -0.0026(14) 0.0000(14)
C11 0.0192(16) 0.0191(15) 0.0150(15) -0.0019(12) -0.0028(12) 0.0033(12)
C12 0.0150(15) 0.0201(15) 0.0146(15) -0.0050(12) -0.0034(12) -0.0009(12)
C13 0.0191(16) 0.0225(16) 0.0121(15) -0.0054(12) -0.0063(12) 0.0023(12)
C14 0.0214(18) 0.0289(18) 0.0213(18) -0.0059(14) -0.0015(14) 0.0019(14)
C15 0.031(2) 0.0272(19) 0.030(2) -0.0107(16) -0.0098(16) 0.0123(15)
C16 0.035(2) 0.0188(17) 0.0278(19) -0.0068(14) -0.0100(16) 0.0046(14)
C17 0.0298(19) 0.0171(16) 0.0218(17) -0.0050(13) -0.0064(14) -0.0003(13)
C18 0.0224(18) 0.0306(19) 0.0219(18) -0.0078(15) -0.0076(14) 0.0011(14)
C19 0.0235(18) 0.033(2) 0.0261(19) -0.0032(16) -0.0126(15) 0.0050(15)
C20 0.028(2) 0.0279(19) 0.037(2) -0.0081(16) -0.0132(17) 0.0106(15)
C21 0.0224(17) 0.0234(17) 0.0246(18) -0.0099(14) -0.0101(14) 0.0070(13)
C22 0.0128(15) 0.0230(16) 0.0172(16) -0.0047(13) -0.0038(12) 0.0008(12)
C23 0.0146(15) 0.0196(15) 0.0150(15) -0.0072(12) -0.0025(12) 0.0005(11)
C24 0.0140(15) 0.0248(16) 0.0157(16) -0.0055(13) -0.0044(12) 0.0007(12)
C25 0.0244(19) 0.033(2) 0.0236(18) -0.0113(15) -0.0012(14) -0.0078(15)
C26 0.027(2) 0.034(2) 0.026(2) -0.0081(16) 0.0012(15) -0.0114(16)
C27 0.0230(18) 0.039(2) 0.0199(18) -0.0058(16) 0.0023(14) -0.0083(15)
C28 0.0178(17) 0.0322(19) 0.0190(17) -0.0105(14) 0.0004(13) -0.0007(13)
C29 0.032(2) 0.031(2) 0.0233(19) -0.0079(15) -0.0047(16) 0.0024(16)
C30 0.045(3) 0.048(3) 0.025(2) -0.0146(19) -0.0117(18) 0.009(2)
C31 0.041(2) 0.057(3) 0.032(2) -0.025(2) -0.0183(19) 0.003(2)
C32 0.026(2) 0.037(2) 0.041(2) -0.0222(19) -0.0109(17) 0.0002(16)
C33 0.0173(16) 0.0276(18) 0.0279(19) -0.0130(15) -0.0072(14) 0.0026(13)
C34 0.0194(17) 0.0226(17) 0.030(2) -0.0103(15) -0.0043(14) 0.0007(13)
C35 0.0227(18) 0.0211(17) 0.0276(19) -0.0098(14) -0.0021(14) 0.0030(13)
C36 0.030(2) 0.031(2) 0.031(2) -0.0184(17) 0.0047(16) 0.0018(15)
C37 0.041(2) 0.041(2) 0.0221(19) -0.0179(17) 0.0009(17) 0.0012(18)
C38 0.032(2) 0.034(2) 0.0193(18) -0.0088(15) -0.0050(15) 0.0037(16)
C39 0.0187(16) 0.0199(16) 0.0192(16) -0.0059(13) -0.0029(13) -0.0012(12)
C40 0.0180(16) 0.0193(15) 0.0140(15) -0.0040(12) -0.0025(12) 0.0002(12)
C41 0.0218(17) 0.0183(15) 0.0137(15) -0.0035(12) -0.0046(12) -0.0002(12)
C42 0.0242(18) 0.0298(19) 0.0206(18) -0.0031(14) -0.0031(14) -0.0011(14)
C43 0.033(2) 0.032(2) 0.028(2) 0.0018(16) 0.0031(16) -0.0103(16)
C44 0.037(2) 0.0228(18) 0.030(2) 0.0042(15) -0.0074(17) -0.0061(15)
C45 0.0300(19) 0.0214(17) 0.0231(18) -0.0027(14) -0.0102(15) -0.0004(14)
C46 0.044(2) 0.0243(19) 0.032(2) -0.0073(16) -0.0170(18) 0.0105(17)
C47 0.042(2) 0.0203(17) 0.028(2) -0.0056(15) -0.0142(17) 0.0012(15)
C48 0.062(3) 0.0212(19) 0.039(2) 0.0042(17) -0.016(2) -0.0034(19)
C49 0.060(3) 0.031(2) 0.035(2) 0.0028(18) -0.006(2) -0.020(2)
C50 0.037(2) 0.031(2) 0.037(2) -0.0077(17) -0.0022(18) -0.0120(17)
C51 0.0296(19) 0.0222(17) 0.0219(18) -0.0055(14) -0.0019(15) -0.0035(14)
C52 0.0175(16) 0.0198(16) 0.0204(17) 0.0029(13) -0.0012(13) -0.0036(12)
C53 0.0197(17) 0.0204(16) 0.0196(17) 0.0019(13) -0.0049(13) -0.0043(13)
C54 0.031(2) 0.034(2) 0.0243(19) 0.0059(15) -0.0128(16) -0.0013(16)
C55 0.042(2) 0.047(2) 0.0192(19) -0.0007(17) -0.0153(17) -0.0109(19)
C56 0.039(2) 0.038(2) 0.0196(18) -0.0073(16) -0.0069(16) -0.0121(18)
C57 0.030(2) 0.0288(19) 0.0207(18) -0.0078(15) -0.0044(15) -0.0025(15)
C58 0.0257(18) 0.0272(18) 0.0204(17) -0.0077(14) -0.0073(14) -0.0030(14)
C59 0.030(2) 0.0259(18) 0.032(2) -0.0107(16) -0.0133(16) -0.0048(15)
C60 0.0235(18) 0.0236(17) 0.032(2) -0.0017(15) -0.0047(15) -0.0098(14)
C61 0.0226(18) 0.0269(18) 0.0195(17) -0.0005(14) -0.0042(14) -0.0051(14)
C62 0.0156(15) 0.0195(15) 0.0208(17) -0.0048(13) -0.0078(13) 0.0020(12)
C63 0.0159(15) 0.0206(16) 0.0154(15) -0.0057(12) -0.0019(12) 0.0010(12)
C64 0.0130(15) 0.0226(16) 0.0152(15) -0.0052(12) -0.0003(12) -0.0043(12)
C65 0.0226(18) 0.0302(18) 0.0176(17) -0.0045(14) -0.0037(14) 0.0041(14)
C66 0.0241(19) 0.0301(19) 0.0261(19) -0.0055(15) -0.0058(15) 0.0095(14)
C67 0.0213(18) 0.035(2) 0.0264(19) -0.0135(16) -0.0027(15) 0.0076(15)
C68 0.0199(17) 0.0312(19) 0.0187(17) -0.0060(14) -0.0042(13) 0.0029(14)
C69 0.034(2) 0.0217(17) 0.0194(17) -0.0037(14) -0.0111(15) -0.0039(14)
C70 0.060(3) 0.0229(19) 0.033(2) 0.0040(16) 0.001(2) -0.0044(18)
Cr1 0.0167(3) 0.0183(2) 0.0140(2) -0.0015(2) -0.0042(2) -0.00069(19)
Cr2 0.0163(3) 0.0185(2) 0.0150(2) -0.0062(2) -0.0044(2) -0.00005(19)
Cr3 0.0159(2) 0.0156(2) 0.0176(3) -0.0061(2) -0.0044(2) 0.00183(19)
Cr4 0.0159(2) 0.0164(2) 0.0136(2) -0.00333(19) -0.00465(19) 0.00099(19)
N1 0.0263(16) 0.0197(14) 0.0162(14) -0.0014(11) -0.0050(12) 0.0022(11)
N2 0.0192(14) 0.0227(14) 0.0161(14) -0.0006(11) -0.0038(11) 0.0008(11)
N3 0.0163(13) 0.0244(14) 0.0151(13) -0.0055(11) -0.0059(11) 0.0010(11)
N4 0.0221(15) 0.0264(15) 0.0173(14) -0.0104(12) -0.0039(11) 0.0027(11)
N5 0.0205(14) 0.0184(13) 0.0173(14) -0.0066(11) -0.0065(11) 0.0011(10)
N6 0.0168(14) 0.0230(14) 0.0171(14) -0.0074(11) -0.0035(11) 0.0019(11)
N7 0.0192(14) 0.0178(13) 0.0228(15) -0.0089(11) -0.0033(11) 0.0000(10)
N8 0.0262(15) 0.0163(13) 0.0203(14) -0.0060(11) -0.0041(12) -0.0010(11)
N9 0.0194(14) 0.0187(13) 0.0139(13) -0.0029(10) -0.0046(11) -0.0010(10)
N10 0.0190(14) 0.0222(14) 0.0156(13) -0.0031(11) -0.0046(11) -0.0017(11)
N11 0.0171(14) 0.0182(13) 0.0195(14) -0.0043(11) -0.0054(11) -0.0005(10)
N12 0.0155(13) 0.0204(13) 0.0153(13) -0.0026(11) -0.0024(10) 0.0009(10)
N13 0.047(2) 0.059(3) 0.042(2) -0.023(2) 0.0113(19) -0.019(2)
N14 0.0343(19) 0.0362(19) 0.0313(19) -0.0109(15) -0.0040(15) 0.0053(15)
O1 0.0265(14) 0.0268(13) 0.0234(13) 0.0026(10) -0.0075(10) -0.0074(10)
O2 0.057(2) 0.0312(15) 0.055(2) 0.0095(14) -0.0195(16) -0.0237(14)
O3 0.0156(11) 0.0182(11) 0.0130(11) -0.0055(9) -0.0030(8) -0.0013(8)
O4 0.0156(11) 0.0189(11) 0.0174(11) -0.0036(9) -0.0054(9) 0.0009(8)
O5 0.0222(13) 0.0257(12) 0.0222(13) -0.0083(10) -0.0021(10) -0.0059(10)
O6 0.0353(16) 0.0307(14) 0.0427(17) -0.0109(13) -0.0024(13) -0.0132(12)
O7 0.0141(11) 0.0180(11) 0.0171(11) -0.0068(9) -0.0051(9) 0.0012(8)
O8 0.0152(11) 0.0167(11) 0.0155(11) -0.0035(9) -0.0028(9) -0.0022(8)
O9 0.0294(14) 0.0203(12) 0.0227(13) -0.0066(10) -0.0028(10) -0.0006(10)
O10 0.0289(14) 0.0243(12) 0.0188(12) -0.0034(10) -0.0009(10) -0.0015(10)
O11 0.0276(14) 0.0236(13) 0.0319(14) -0.0087(11) -0.0112(11) 0.0087(10)
O12 0.054(2) 0.0386(17) 0.065(2) 0.0031(16) -0.0232(18) 0.0182(15)
O13 0.0168(11) 0.0190(11) 0.0132(11) -0.0046(9) -0.0047(9) 0.0035(8)
O14 0.0164(11) 0.0158(11) 0.0204(12) -0.0055(9) -0.0059(9) 0.0008(8)
O15 0.0228(12) 0.0207(11) 0.0179(12) -0.0034(9) -0.0055(10) 0.0049(9)
O16 0.0237(13) 0.0268(13) 0.0313(15) 0.0017(11) -0.0071(11) 0.0056(10)
O17 0.0153(11) 0.0195(11) 0.0138(11) -0.0037(9) -0.0036(9) -0.0011(8)
O18 0.0158(11) 0.0168(10) 0.0138(11) -0.0025(8) -0.0060(9) 0.0032(8)
O19 0.066(3) 0.076(3) 0.050(2) -0.027(2) -0.0020(18) 0.010(2)
O20 0.053(2) 0.059(2) 0.042(2) -0.0163(17) 0.0035(17) -0.0080(17)
O21 0.100(3) 0.083(3) 0.033(2) -0.0281(19) 0.0119(19) -0.017(2)
O22 0.089(3) 0.0370(19) 0.069(3) -0.0101(18) 0.017(2) -0.0172(19)
O23 0.059(2) 0.0355(16) 0.0310(16) -0.0101(13) -0.0088(14) -0.0084(14)
O24 0.051(2) 0.102(3) 0.0310(18) -0.0316(19) -0.0066(15) -0.0099(19)
OW1 0.060(2) 0.0285(15) 0.0434(18) -0.0064(13) -0.0150(15) -0.0088(14)
OW2 0.057(2) 0.0395(17) 0.053(2) -0.0104(15) -0.0013(16) -0.0104(15)
OW3 0.058(2) 0.055(2) 0.0350(17) -0.0079(15) -0.0125(15) -0.0027(16)
OW4 0.0432(18) 0.0423(17) 0.0391(17) -0.0144(14) 0.0088(14) -0.0094(14)
OW5 0.052(2) 0.0430(18) 0.051(2) -0.0012(15) -0.0074(16) 0.0042(15)
OW6 0.054(2) 0.070(2) 0.051(2) 0.0154(18) -0.0163(17) 0.0147(18)
OW7 0.060(3) 0.091(3) 0.053(2) 0.012(2) -0.0120(19) -0.013(2)
OW8 0.073(2) 0.0402(18) 0.050(2) -0.0107(15) -0.0219(18) -0.0080(16)
OW9 0.059(3) 0.106(3) 0.065(3) -0.014(2) -0.009(2) 0.013(2)
OW10 0.0425(19) 0.0411(17) 0.060(2) -0.0070(16) -0.0175(16) -0.0017(14)
OW11 0.101(4) 0.093(3) 0.131(4) -0.049(3) -0.054(3) 0.011(3)
OW12 0.081(3) 0.060(2) 0.056(2) -0.0079(19) -0.002(2) 0.010(2)
OW13 0.067(3) 0.085(3) 0.049(2) -0.014(2) 0.0026(19) -0.004(2)
OW14 0.056(2) 0.063(2) 0.050(2) -0.0161(18) 0.0043(17) -0.0064(17)
OW15 0.057(2) 0.071(2) 0.060(2) -0.010(2) -0.0087(19) 0.0039(19)
OW16 0.051(2) 0.056(2) 0.0431(19) -0.0134(16) -0.0059(15) 0.0069(16)
OW17 0.059(2) 0.0464(19) 0.049(2) -0.0124(16) -0.0086(17) -0.0032(16)
OW18 0.070(3) 0.097(3) 0.057(3) -0.015(2) -0.006(2) 0.014(2)
OW19 0.0379(18) 0.0440(17) 0.053(2) -0.0122(15) -0.0075(15) -0.0045(14)
Dy1 0.01408(7) 0.01705(7) 0.01366(7) -0.00453(5) -0.00340(5) 0.00045(5)

loop_
_atom_type_symbol
_atom_type_description
_atom_type_scat_dispersion_real
_atom_type_scat_dispersion_imag
_atom_type_scat_source
C C 0.0033 0.0016 'International Tables Vol C Tables 4.2.6.8 and 6.1.1.4'
H H 0.0000 0.0000 'International Tables Vol C Tables 4.2.6.8 and 6.1.1.4'
Cr Cr 0.3209 0.6236 'International Tables Vol C Tables 4.2.6.8 and 6.1.1.4'
N N 0.0061 0.0033 'International Tables Vol C Tables 4.2.6.8 and 6.1.1.4'
O O 0.0106 0.0060 'International Tables Vol C Tables 4.2.6.8 and 6.1.1.4'
Dy Dy -0.1892 4.4098 'International Tables Vol C Tables 4.2.6.8 and 6.1.1.4'

loop_
_exptl_crystal_face_index_h
_exptl_crystal_face_index_k
_exptl_crystal_face_index_l
_exptl_crystal_face_perp_dist
_exptl_oxdiff_crystal_face_indexfrac_h
_exptl_oxdiff_crystal_face_indexfrac_k
_exptl_oxdiff_crystal_face_indexfrac_l
_exptl_oxdiff_crystal_face_x
_exptl_oxdiff_crystal_face_y
_exptl_oxdiff_crystal_face_z
0 -1 -1 0.0335 -0.0000 -1.0000 -1.0000 -0.0066 -0.0241 -0.0425
0 1 1 0.0475 0.0000 1.0000 1.0000 0.0066 0.0241 0.0425
1 0 0 0.1097 1.0000 -0.0000 -0.0000 0.0340 -0.0452 0.0118
-1 0 0 0.1097 -1.0000 0.0000 0.0000 -0.0340 0.0452 -0.0118
0 2 -1 0.0313 -0.0000 2.0000 -1.0000 0.0748 0.0557 -0.0016
0 -2 1 0.0313 0.0000 -2.0000 1.0000 -0.0748 -0.0557 0.0016

loop_
_geom_angle_atom_site_label_1
_geom_angle_atom_site_label_2
_geom_angle_atom_site_label_3
_geom_angle
C2 C1 H1 118.9
N1 C1 H1 118.9
N1 C1 C2 122.1(4)
C1 C2 H2 120.4
C1 C2 C3 119.2(4)
C3 C2 H2 120.4
C2 C3 H3 120.5
C4 C3 C2 119.0(4)
C4 C3 H3 120.5
C3 C4 H4 120.7
C5 C4 C3 118.7(4)
C5 C4 H4 120.7
C4 C5 C6 123.0(3)
N1 C5 C4 122.5(4)
N1 C5 C6 114.4(3)
O1 C6 C5 114.7(3)
O2 C6 C5 120.1(4)
O2 C6 O1 125.3(4)
C8 C7 H7 118.9
N2 C7 H7 118.9
N2 C7 C8 122.2(3)
C7 C8 H8 120.7
C9 C8 C7 118.6(3)
C9 C8 H8 120.7
C8 C9 H9 120.1
C8 C9 C10 119.8(3)
C10 C9 H9 120.1
C9 C10 H10 120.4
C9 C10 C11 119.1(3)
C11 C10 H10 120.4
C10 C11 C12 122.3(3)
N2 C11 C10 121.1(3)
N2 C11 C12 116.6(3)
C11 C12 C13 112.1(2)
O3 C12 C11 108.3(2)
O3 C12 C13 107.0(2)
O4 C12 C11 108.2(3)
O4 C12 C13 109.0(2)
O4 C12 O3 112.3(2)
C14 C13 C12 125.2(3)
N5 C13 C12 112.9(3)
N5 C13 C14 121.9(3)
C13 C14 H14 120.8
C13 C14 C15 118.4(3)
C15 C14 H14 120.8
C14 C15 H15 120.1
C16 C15 C14 119.7(3)
C16 C15 H15 120.1
C15 C16 H16 120.5
C17 C16 C15 119.0(3)
C17 C16 H16 120.5
C16 C17 H17 119.2
N5 C17 C16 121.6(3)
N5 C17 H17 119.2
C19 C18 H18 118.6
N3 C18 H18 118.6
N3 C18 C19 122.8(3)
C18 C19 H19 120.7
C18 C19 C20 118.5(3)
C20 C19 H19 120.7
C19 C20 H20 120.4
C21 C20 C19 119.3(3)
C21 C20 H20 120.4
C20 C21 H21 120.2
C22 C21 C20 119.6(3)
C22 C21 H21 120.2
C21 C22 C23 123.0(3)
N3 C22 C21 121.5(3)
N3 C22 C23 115.4(3)
C22 C23 C24 108.5(3)
C22 C23 Dy1 144.5(2)
C24 C23 Dy1 106.99(19)
O7 C23 C22 110.5(2)
O7 C23 C24 108.9(3)
O7 C23 O8 107.9(2)
O7 C23 Dy1 54.96(13)
O8 C23 C22 111.7(3)
O8 C23 C24 109.2(2)
O8 C23 Dy1 56.46(14)
C25 C24 C23 122.1(3)
N6 C24 C23 116.5(3)
N6 C24 C25 121.4(3)
C24 C25 H25 120.3
C26 C25 C24 119.3(3)
C26 C25 H25 120.3
C25 C26 H26 120.7
C25 C26 C27 118.7(3)
C27 C26 H26 120.7
C26 C27 H27 120.2
C28 C27 C26 119.5(3)
C28 C27 H27 120.2
C27 C28 H28 119.0
N6 C28 C27 122.0(3)
N6 C28 H28 119.0
C30 C29 H29 119.1
N4 C29 H29 119.1
N4 C29 C30 121.8(4)
C29 C30 H30 120.6
C31 C30 C29 118.7(4)
C31 C30 H30 120.6
C30 C31 H31 120.0
C32 C31 C30 120.1(4)
C32 C31 H31 120.0
C31 C32 H32 120.9
C31 C32 C33 118.2(4)
C33 C32 H32 120.9
C32 C33 C34 122.9(3)
N4 C33 C32 122.8(4)
N4 C33 C34 114.3(3)
O5 C34 C33 114.6(3)
O6 C34 C33 119.9(3)
O6 C34 O5 125.5(3)
C36 C35 H35 118.8
N7 C35 H35 118.8
N7 C35 C36 122.4(3)
C35 C36 H36 120.8
C35 C36 C37 118.4(3)
C37 C36 H36 120.8
C36 C37 H37 120.1
C38 C37 C36 119.8(3)
C38 C37 H37 120.1
C37 C38 H38 120.5
C37 C38 C39 119.1(4)
C39 C38 H38 120.5
C38 C39 C40 122.2(3)
N7 C39 C38 121.3(3)
N7 C39 C40 116.5(3)
C39 C40 C41 110.6(3)
O13 C40 C39 108.8(3)
O13 C40 C41 107.2(2)
O14 C40 C39 109.7(2)
O14 C40 C41 109.0(3)
O14 C40 O13 111.7(2)
C42 C41 C40 125.2(3)
N9 C41 C40 112.7(3)
N9 C41 C42 122.1(3)
C41 C42 H42 120.8
C41 C42 C43 118.3(3)
C43 C42 H42 120.8
C42 C43 H43 120.3
C44 C43 C42 119.3(3)
C44 C43 H43 120.3
C43 C44 H44 120.4
C43 C44 C45 119.2(3)
C45 C44 H44 120.4
C44 C45 H45 119.2
N9 C45 C44 121.6(3)
N9 C45 H45 119.2
O11 C46 C47 115.6(3)
O12 C46 C47 119.5(4)
O12 C46 O11 125.0(4)
C48 C47 C46 123.9(4)
N8 C47 C46 114.0(3)
N8 C47 C48 122.1(4)
C47 C48 H48 120.6
C47 C48 C49 118.7(4)
C49 C48 H48 120.6
C48 C49 H49 120.3
C50 C49 C48 119.3(4)
C50 C49 H49 120.3
C49 C50 H50 120.6
C49 C50 C51 118.8(4)
C51 C50 H50 120.6
C50 C51 H51 118.9
N8 C51 C50 122.2(4)
N8 C51 H51 118.9
O15 C52 C53 114.6(3)
O16 C52 C53 120.2(3)
O16 C52 O15 125.2(3)
C54 C53 C52 123.4(3)
N10 C53 C52 114.1(3)
N10 C53 C54 122.4(3)
C53 C54 H54 120.6
C53 C54 C55 118.8(4)
C55 C54 H54 120.6
C54 C55 H55 120.4
C56 C55 C54 119.3(3)
C56 C55 H55 120.4
C55 C56 H56 120.3
C55 C56 C57 119.4(3)
C57 C56 H56 120.3
C56 C57 H57 119.1
N10 C57 C56 121.8(4)
N10 C57 H57 119.1
C59 C58 H58 119.1
N11 C58 H58 119.1
N11 C58 C59 121.7(3)
C58 C59 H59 120.2
C60 C59 C58 119.7(3)
C60 C59 H59 120.2
C59 C60 H60 120.5
C59 C60 C61 118.9(3)
C61 C60 H60 120.5
C60 C61 H61 120.5
C62 C61 C60 118.9(3)
C62 C61 H61 120.5
C61 C62 C63 122.8(3)
N11 C62 C61 122.0(3)
N11 C62 C63 115.0(3)
C62 C63 C64 108.5(3)
C62 C63 Dy1 144.0(2)
C64 C63 Dy1 107.41(18)
O17 C63 C62 110.1(3)
O17 C63 C64 109.4(2)
O17 C63 O18 107.8(2)
O17 C63 Dy1 54.26(13)
O18 C63 C62 111.8(2)
O18 C63 C64 109.2(2)
O18 C63 Dy1 57.01(14)
C65 C64 C63 122.3(3)
N12 C64 C63 115.6(3)
N12 C64 C65 122.0(3)
C64 C65 H65 120.4
C64 C65 C66 119.3(3)
C66 C65 H65 120.4
C65 C66 H66 120.6
C67 C66 C65 118.8(3)
C67 C66 H66 120.6
C66 C67 H67 120.4
C68 C67 C66 119.2(3)
C68 C67 H67 120.4
C67 C68 H68 118.9
N12 C68 C67 122.3(3)
N12 C68 H68 118.9
C70 C69 Dy1 176.3(3)
O9 C69 C70 120.5(3)
O9 C69 Dy1 61.11(17)
O10 C69 C70 119.5(3)
O10 C69 O9 120.0(3)
O10 C69 Dy1 58.92(17)
C69 C70 H70A 109.5
C69 C70 H70B 109.5
C69 C70 H70C 109.5
H70A C70 H70B 109.5
H70A C70 H70C 109.5
H70B C70 H70C 109.5
N1 Cr1 Dy1 96.03(8)
N2 Cr1 N1 90.25(11)
N2 Cr1 N12 93.99(11)
N2 Cr1 Dy1 122.74(8)
N12 Cr1 N1 170.81(11)
N12 Cr1 Dy1 88.54(8)
O1 Cr1 N1 80.41(11)
O1 Cr1 N2 95.95(11)
O1 Cr1 N12 91.03(11)
O1 Cr1 Dy1 141.25(7)
O3 Cr1 N1 95.64(10)
O3 Cr1 N2 81.24(10)
O3 Cr1 N12 93.06(10)
O3 Cr1 O1 175.18(10)
O3 Cr1 O18 84.97(9)
O3 Cr1 Dy1 41.53(6)
O18 Cr1 N1 96.79(10)
O18 Cr1 N2 165.08(10)
O18 Cr1 N12 81.02(10)
O18 Cr1 O1 98.18(10)
O18 Cr1 Dy1 43.55(6)
N3 Cr2 N4 94.61(11)
N5 Cr2 N3 170.40(11)
N5 Cr2 N4 92.08(10)
O4 Cr2 N3 91.45(10)
O4 Cr2 N4 94.05(10)
O4 Cr2 N5 81.20(10)
O4 Cr2 O5 170.82(9)
O4 Cr2 O7 94.34(9)
O5 Cr2 N3 95.71(11)
O5 Cr2 N4 79.68(10)
O5 Cr2 N5 92.25(11)
O7 Cr2 N3 81.57(10)
O7 Cr2 N4 170.86(10)
O7 Cr2 N5 92.77(9)
O7 Cr2 O5 92.39(9)
N6 Cr3 N8 169.41(11)
N6 Cr3 Dy1 88.52(7)
N7 Cr3 N6 94.04(11)
N7 Cr3 N8 93.89(11)
N7 Cr3 Dy1 123.86(8)
N8 Cr3 Dy1 92.87(8)
O8 Cr3 N6 81.12(9)
O8 Cr3 N7 165.70(10)
O8 Cr3 N8 92.75(10)
O8 Cr3 O11 98.08(10)
O8 Cr3 Dy1 43.03(6)
O11 Cr3 N6 91.82(11)
O11 Cr3 N7 95.51(11)
O11 Cr3 N8 80.44(11)
O11 Cr3 Dy1 140.51(7)
O13 Cr3 N6 93.64(10)
O13 Cr3 N7 81.88(10)
O13 Cr3 N8 94.42(11)
O13 Cr3 O8 84.99(9)
O13 Cr3 O11 174.10(10)
O13 Cr3 Dy1 42.04(6)
N9 Cr4 N10 91.05(11)
N9 Cr4 N11 170.81(11)
N11 Cr4 N10 94.11(11)
O14 Cr4 N9 80.95(10)
O14 Cr4 N10 94.14(10)
O14 Cr4 N11 91.09(10)
O14 Cr4 O15 171.79(10)
O14 Cr4 O17 95.46(9)
O15 Cr4 N9 93.60(10)
O15 Cr4 N10 79.75(10)
O15 Cr4 N11 94.80(10)
O17 Cr4 N9 95.29(10)
O17 Cr4 N10 169.22(10)
O17 Cr4 N11 80.83(10)
O17 Cr4 O15 91.13(9)
C1 N1 C5 118.4(3)
C1 N1 Cr1 129.2(2)
C5 N1 Cr1 112.2(2)
C7 N2 C11 119.2(3)
C7 N2 Cr1 126.7(2)
C11 N2 Cr1 114.1(2)
C18 N3 C22 118.3(3)
C18 N3 Cr2 128.0(2)
C22 N3 Cr2 113.4(2)
C29 N4 C33 118.3(3)
C29 N4 Cr2 128.9(2)
C33 N4 Cr2 112.7(2)
C13 N5 C17 119.3(3)
C13 N5 Cr2 113.0(2)
C17 N5 Cr2 127.6(2)
C24 N6 C28 119.0(3)
C24 N6 Cr3 113.5(2)
C28 N6 Cr3 127.2(2)
C35 N7 Cr3 127.3(2)
C39 N7 C35 118.9(3)
C39 N7 Cr3 113.6(2)
C47 N8 Cr3 112.3(2)
C51 N8 C47 118.9(3)
C51 N8 Cr3 128.8(2)
C41 N9 Cr4 113.2(2)
C45 N9 C41 119.3(3)
C45 N9 Cr4 127.3(2)
C53 N10 Cr4 113.0(2)
C57 N10 C53 118.2(3)
C57 N10 Cr4 128.7(2)
C58 N11 Cr4 126.9(2)
C62 N11 C58 118.7(3)
C62 N11 Cr4 114.0(2)
C64 N12 Cr1 114.5(2)
C68 N12 C64 118.5(3)
C68 N12 Cr1 126.8(2)
O19 N13 O20 119.8(4)
O19 N13 O21 120.1(5)
O20 N13 O21 120.1(4)
O22 N14 O23 119.0(3)
O24 N14 O22 120.7(4)
O24 N14 O23 120.3(4)
C6 O1 Cr1 118.2(2)
C12 O3 Cr1 119.43(18)
C12 O3 Dy1 134.84(18)
Cr1 O3 Dy1 105.68(8)
C12 O4 Cr2 114.21(19)
C34 O5 Cr2 118.3(2)
C23 O7 Cr2 118.31(18)
C23 O7 Dy1 96.29(15)
Cr2 O7 Dy1 133.57(10)
C23 O8 Cr3 118.71(18)
C23 O8 Dy1 94.60(16)
Cr3 O8 Dy1 103.62(9)
C69 O9 Dy1 91.27(19)
C69 O10 Dy1 93.7(2)
C46 O11 Cr3 116.7(2)
C40 O13 Cr3 119.00(18)
C40 O13 Dy1 135.60(18)
Cr3 O13 Dy1 105.40(9)
C40 O14 Cr4 113.64(17)
C52 O15 Cr4 118.4(2)
C63 O17 Cr4 118.94(17)
C63 O17 Dy1 97.06(17)
Cr4 O17 Dy1 132.35(11)
C63 O18 Cr1 118.98(18)
C63 O18 Dy1 93.87(17)
Cr1 O18 Dy1 102.86(8)
HW1A OW1 HW1B 109.4
HW2A OW2 HW2B 109.4
HW3A OW3 HW3B 109.4
HW4A OW4 HW4B 109.5
HW5A OW5 HW5B 109.3
HW6A OW6 HW6B 109.5
HW7A OW7 HW7B 109.5
HW8A OW8 HW8B 109.5
HW9A OW9 HW9B 109.3
HW1C OW10 HW1D 109.5
HW1E OW11 HW1F 109.4
HW1G OW12 HW1H 109.4
HW1I OW13 HW1J 109.4
HW1K OW14 HW1L 109.4
HW1M OW15 HW1N 109.6
HW1O OW16 HW1P 109.5
HW1Q OW17 HW1R 109.5
HW1S OW18 HW1T 109.5
HW1U OW19 HW1V 109.5
C23 Dy1 C63 151.18(9)
C23 Dy1 Cr1 107.76(6)
C63 Dy1 Cr1 53.88(6)
C69 Dy1 C23 103.89(10)
C69 Dy1 C63 104.93(10)
C69 Dy1 Cr1 125.89(8)
O3 Dy1 C23 90.60(8)
O3 Dy1 C63 81.76(8)
O3 Dy1 C69 106.40(9)
O3 Dy1 Cr1 32.79(5)
O3 Dy1 O7 77.33(7)
O3 Dy1 O8 92.83(7)
O3 Dy1 O9 81.98(8)
O3 Dy1 O13 148.11(7)
O3 Dy1 O18 66.29(7)
O7 Dy1 C23 28.74(7)
O7 Dy1 C63 158.98(8)
O7 Dy1 C69 83.28(9)
O7 Dy1 Cr1 105.53(5)
O7 Dy1 O8 56.35(7)
O7 Dy1 O9 90.18(8)
O7 Dy1 O13 106.27(7)
O7 Dy1 O18 134.48(7)
O8 Dy1 C23 28.94(7)
O8 Dy1 C63 123.28(8)
O8 Dy1 C69 130.25(9)
O8 Dy1 Cr1 94.70(5)
O8 Dy1 O18 97.95(7)
O9 Dy1 C23 117.50(8)
O9 Dy1 C63 89.04(8)
O9 Dy1 C69 27.62(9)
O9 Dy1 Cr1 98.27(6)
O9 Dy1 O8 146.34(7)
O9 Dy1 O18 109.94(8)
O10 Dy1 C23 88.96(9)
O10 Dy1 C63 117.12(9)
O10 Dy1 C69 27.38(9)
O10 Dy1 Cr1 153.19(6)
O10 Dy1 O3 130.25(7)
O10 Dy1 O7 78.98(8)
O10 Dy1 O8 109.04(8)
O10 Dy1 O9 54.99(8)
O10 Dy1 O13 80.73(8)
O10 Dy1 O17 89.57(8)
O10 Dy1 O18 145.99(8)
O13 Dy1 C23 81.52(8)
O13 Dy1 C63 90.39(8)
O13 Dy1 C69 105.49(9)
O13 Dy1 Cr1 121.58(5)
O13 Dy1 O8 65.86(7)
O13 Dy1 O9 128.99(8)
O13 Dy1 O18 92.31(7)
O17 Dy1 C23 158.90(7)
O17 Dy1 C63 28.68(8)
O17 Dy1 C69 83.78(9)
O17 Dy1 Cr1 82.04(5)
O17 Dy1 O3 106.26(7)
O17 Dy1 O7 167.05(7)
O17 Dy1 O8 134.57(7)
O17 Dy1 O9 78.19(8)
O17 Dy1 O13 77.47(7)
O17 Dy1 O18 56.47(7)
O18 Dy1 C23 123.12(8)
O18 Dy1 C63 29.13(8)
O18 Dy1 C69 131.79(9)
O18 Dy1 Cr1 33.59(5)

loop_
_geom_bond_atom_site_label_1
_geom_bond_atom_site_label_2
_geom_bond_distance
C1 H1 0.9300
C1 C2 1.382(5)
C1 N1 1.330(4)
C2 H2 0.9300
C2 C3 1.384(6)
C3 H3 0.9300
C3 C4 1.377(6)
C4 H4 0.9300
C4 C5 1.377(5)
C5 C6 1.502(5)
C5 N1 1.353(4)
C6 O1 1.290(4)
C6 O2 1.225(4)
C7 H7 0.9300
C7 C8 1.380(5)
C7 N2 1.344(4)
C8 H8 0.9300
C8 C9 1.377(5)
C9 H9 0.9300
C9 C10 1.380(5)
C10 H10 0.9300
C10 C11 1.385(4)
C11 C12 1.530(4)
C11 N2 1.351(4)
C12 C13 1.536(4)
C12 O3 1.425(3)
C12 O4 1.380(4)
C13 C14 1.380(4)
C13 N5 1.344(4)
C14 H14 0.9300
C14 C15 1.388(5)
C15 H15 0.9300
C15 C16 1.378(5)
C16 H16 0.9300
C16 C17 1.376(5)
C17 H17 0.9300
C17 N5 1.348(4)
C18 H18 0.9300
C18 C19 1.374(5)
C18 N3 1.345(4)
C19 H19 0.9300
C19 C20 1.385(5)
C20 H20 0.9300
C20 C21 1.377(5)
C21 H21 0.9300
C21 C22 1.375(4)
C22 C23 1.528(4)
C22 N3 1.358(4)
C23 C24 1.530(4)
C23 O7 1.399(4)
C23 O8 1.404(3)
C23 Dy1 2.892(3)
C24 C25 1.389(5)
C24 N6 1.343(4)
C25 H25 0.9300
C25 C26 1.380(5)
C26 H26 0.9300
C26 C27 1.384(5)
C27 H27 0.9300
C27 C28 1.367(5)
C28 H28 0.9300
C28 N6 1.347(4)
C29 H29 0.9300
C29 C30 1.395(5)
C29 N4 1.335(5)
C30 H30 0.9300
C30 C31 1.376(6)
C31 H31 0.9300
C31 C32 1.374(6)
C32 H32 0.9300
C32 C33 1.375(5)
C33 C34 1.503(5)
C33 N4 1.357(4)
C34 O5 1.291(4)
C34 O6 1.225(4)
C35 H35 0.9300
C35 C36 1.371(5)
C35 N7 1.355(4)
C36 H36 0.9300
C36 C37 1.383(6)
C37 H37 0.9300
C37 C38 1.380(5)
C38 H38 0.9300
C38 C39 1.383(5)
C39 C40 1.533(4)
C39 N7 1.348(4)
C40 C41 1.538(4)
C40 O13 1.424(4)
C40 O14 1.386(4)
C41 C42 1.373(5)
C41 N9 1.344(4)
C42 H42 0.9300
C42 C43 1.392(5)
C43 H43 0.9300
C43 C44 1.375(5)
C44 H44 0.9300
C44 C45 1.376(5)
C45 H45 0.9300
C45 N9 1.337(4)
C46 C47 1.493(6)
C46 O11 1.291(5)
C46 O12 1.228(4)
C47 C48 1.376(5)
C47 N8 1.347(4)
C48 H48 0.9300
C48 C49 1.383(6)
C49 H49 0.9300
C49 C50 1.381(6)
C50 H50 0.9300
C50 C51 1.382(5)
C51 H51 0.9300
C51 N8 1.335(4)
C52 C53 1.500(5)
C52 O15 1.287(4)
C52 O16 1.227(4)
C53 C54 1.370(5)
C53 N10 1.356(4)
C54 H54 0.9300
C54 C55 1.376(5)
C55 H55 0.9300
C55 C56 1.375(6)
C56 H56 0.9300
C56 C57 1.379(5)
C57 H57 0.9300
C57 N10 1.338(4)
C58 H58 0.9300
C58 C59 1.373(5)
C58 N11 1.353(4)
C59 H59 0.9300
C59 C60 1.371(5)
C60 H60 0.9300
C60 C61 1.393(5)
C61 H61 0.9300
C61 C62 1.375(5)
C62 C63 1.538(4)
C62 N11 1.346(4)
C63 C64 1.540(4)
C63 O17 1.398(4)
C63 O18 1.411(4)
C63 Dy1 2.892(3)
C64 C65 1.370(5)
C64 N12 1.351(4)
C65 H65 0.9300
C65 C66 1.386(5)
C66 H66 0.9300
C66 C67 1.384(5)
C67 H67 0.9300
C67 C68 1.370(5)
C68 H68 0.9300
C68 N12 1.345(4)
C69 C70 1.493(5)
C69 O9 1.269(4)
C69 O10 1.261(4)
C69 Dy1 2.736(3)
C70 H70A 0.9600
C70 H70B 0.9600
C70 H70C 0.9600
Cr1 N1 2.067(3)
Cr1 N2 2.041(3)
Cr1 N12 2.047(3)
Cr1 O1 1.963(2)
Cr1 O3 1.935(2)
Cr1 O18 1.952(2)
Cr1 Dy1 3.4399(5)
Cr2 N3 2.051(3)
Cr2 N4 2.079(3)
Cr2 N5 2.041(3)
Cr2 O4 1.923(2)
Cr2 O5 1.982(2)
Cr2 O7 1.946(2)
Cr3 N6 2.054(3)
Cr3 N7 2.042(3)
Cr3 N8 2.062(3)
Cr3 O8 1.948(2)
Cr3 O11 1.963(2)
Cr3 O13 1.923(2)
Cr3 Dy1 3.4436(5)
Cr4 N9 2.048(3)
Cr4 N10 2.065(3)
Cr4 N11 2.061(3)
Cr4 O14 1.930(2)
Cr4 O15 1.977(2)
Cr4 O17 1.948(2)
N13 O19 1.246(5)
N13 O20 1.249(5)
N13 O21 1.251(4)
N14 O22 1.236(5)
N14 O23 1.256(4)
N14 O24 1.231(4)
O3 Dy1 2.369(2)
O7 Dy1 2.382(2)
O8 Dy1 2.418(2)
O9 Dy1 2.396(2)
O10 Dy1 2.348(2)
O13 Dy1 2.392(2)
O17 Dy1 2.365(2)
O18 Dy1 2.431(2)
OW1 HW1A 0.8490
OW1 HW1B 0.8492
OW2 HW2A 0.8499
OW2 HW2B 0.8493
OW3 HW3A 0.8499
OW3 HW3B 0.8490
OW4 HW4A 0.8498
OW4 HW4B 0.8491
OW5 HW5A 0.8497
OW5 HW5B 0.8496
OW6 HW6A 0.8497
OW6 HW6B 0.8499
OW7 HW7A 0.8503
OW7 HW7B 0.8483
OW8 HW8A 0.8498
OW8 HW8B 0.8484
OW9 HW9A 0.8498
OW9 HW9B 0.8504
OW10 HW1C 0.8493
OW10 HW1D 0.8493
OW11 HW1E 0.8499
OW11 HW1F 0.8497
OW12 HW1G 0.8486
OW12 HW1H 0.8487
OW13 HW1I 0.8494
OW13 HW1J 0.8512
OW14 HW1K 0.8499
OW14 HW1L 0.8488
OW15 HW1M 0.8501
OW15 HW1N 0.8494
OW16 HW1O 0.8499
OW16 HW1P 0.8500
OW17 HW1Q 0.8493
OW17 HW1R 0.8505
OW18 HW1S 0.8495
OW18 HW1T 0.8500
OW19 HW1U 0.8490
OW19 HW1V 0.8492

loop_
_geom_torsion_atom_site_label_1
_geom_torsion_atom_site_label_2
_geom_torsion_atom_site_label_3
_geom_torsion_atom_site_label_4
_geom_torsion
C1 C2 C3 C4 0.5(6)
C2 C1 N1 C5 -0.3(5)
C2 C1 N1 Cr1 -175.4(3)
C2 C3 C4 C5 0.1(6)
C3 C4 C5 C6 178.5(4)
C3 C4 C5 N1 -0.9(6)
C4 C5 C6 O1 -176.5(3)
C4 C5 C6 O2 3.9(6)
C4 C5 N1 C1 1.0(5)
C4 C5 N1 Cr1 176.9(3)
C5 C6 O1 Cr1 -1.8(4)
C6 C5 N1 C1 -178.4(3)
C6 C5 N1 Cr1 -2.6(4)
C7 C8 C9 C10 0.4(5)
C8 C7 N2 C11 -0.1(5)
C8 C7 N2 Cr1 178.2(3)
C8 C9 C10 C11 -0.7(5)
C9 C10 C11 C12 179.3(3)
C9 C10 C11 N2 0.7(5)
C10 C11 C12 C13 58.2(4)
C10 C11 C12 O3 176.0(3)
C10 C11 C12 O4 -62.1(4)
C10 C11 N2 C7 -0.3(5)
C10 C11 N2 Cr1 -178.8(3)
C11 C12 C13 C14 33.9(4)
C11 C12 C13 N5 -147.5(3)
C11 C12 O3 Cr1 6.1(3)
C11 C12 O3 Dy1 -176.57(18)
C11 C12 O4 Cr2 156.86(18)
C12 C11 N2 C7 -178.9(3)
C12 C11 N2 Cr1 2.5(4)
C12 C13 C14 C15 176.4(3)
C12 C13 N5 C17 -173.9(3)
C12 C13 N5 Cr2 8.9(3)
C13 C12 O3 Cr1 127.2(2)
C13 C12 O3 Dy1 -55.5(3)
C13 C12 O4 Cr2 34.7(3)
C13 C14 C15 C16 -1.3(5)
C14 C13 N5 C17 4.8(4)
C14 C13 N5 Cr2 -172.4(2)
C14 C15 C16 C17 1.9(5)
C15 C16 C17 N5 0.8(5)
C16 C17 N5 C13 -4.2(5)
C16 C17 N5 Cr2 172.6(2)
C18 C19 C20 C21 -1.7(6)
C19 C18 N3 C22 -1.3(5)
C19 C18 N3 Cr2 -174.5(3)
C19 C20 C21 C22 0.6(6)
C20 C21 C22 C23 -176.2(3)
C20 C21 C22 N3 0.2(5)
C21 C22 C23 C24 66.3(4)
C21 C22 C23 O7 -174.3(3)
C21 C22 C23 O8 -54.0(4)
C21 C22 C23 Dy1 -116.3(4)
C21 C22 N3 C18 0.1(5)
C21 C22 N3 Cr2 174.3(3)
C22 C23 C24 C25 69.6(4)
C22 C23 C24 N6 -111.1(3)
C22 C23 O7 Cr2 -4.9(3)
C22 C23 O7 Dy1 143.0(2)
C22 C23 O8 Cr3 109.8(2)
C22 C23 O8 Dy1 -141.9(2)
C23 C22 N3 C18 176.7(3)
C23 C22 N3 Cr2 -9.1(3)
C23 C24 C25 C26 -179.6(3)
C23 C24 N6 C28 178.9(3)
C23 C24 N6 Cr3 -6.8(4)
C24 C23 O7 Cr2 114.3(2)
C24 C23 O7 Dy1 -97.9(2)
C24 C23 O8 Cr3 -10.2(3)
C24 C23 O8 Dy1 98.1(2)
C24 C25 C26 C27 -0.1(6)
C25 C24 N6 C28 -1.8(5)
C25 C24 N6 Cr3 172.5(3)
C25 C26 C27 C28 -0.1(6)
C26 C27 C28 N6 -0.6(6)
C27 C28 N6 C24 1.6(5)
C27 C28 N6 Cr3 -171.9(3)
C29 C30 C31 C32 -0.9(6)
C30 C29 N4 C33 1.2(5)
C30 C29 N4 Cr2 -176.0(3)
C30 C31 C32 C33 1.4(6)
C31 C32 C33 C34 178.3(3)
C31 C32 C33 N4 -0.6(5)
C32 C33 C34 O5 -173.1(3)
C32 C33 C34 O6 6.7(5)
C32 C33 N4 C29 -0.6(5)
C32 C33 N4 Cr2 176.9(3)
C33 C34 O5 Cr2 -7.0(4)
C34 C33 N4 C29 -179.7(3)
C34 C33 N4 Cr2 -2.1(4)
C35 C36 C37 C38 0.1(6)
C36 C35 N7 C39 -0.9(5)
C36 C35 N7 Cr3 173.2(3)
C36 C37 C38 C39 -1.7(6)
C37 C38 C39 C40 -176.4(3)
C37 C38 C39 N7 2.0(5)
C38 C39 C40 C41 56.0(4)
C38 C39 C40 O13 173.5(3)
C38 C39 C40 O14 -64.1(4)
C38 C39 N7 C35 -0.8(5)
C38 C39 N7 Cr3 -175.6(3)
C39 C40 C41 C42 32.8(4)
C39 C40 C41 N9 -149.0(3)
C39 C40 O13 Cr3 5.1(3)
C39 C40 O13 Dy1 -175.37(19)
C39 C40 O14 Cr4 157.4(2)
C40 C39 N7 C35 177.8(3)
C40 C39 N7 Cr3 3.0(3)
C40 C41 C42 C43 177.2(3)
C40 C41 N9 C45 -176.2(3)
C40 C41 N9 Cr4 8.3(3)
C41 C40 O13 Cr3 124.6(2)
C41 C40 O13 Dy1 -55.8(3)
C41 C40 O14 Cr4 36.2(3)
C41 C42 C43 C44 -1.1(5)
C42 C41 N9 C45 2.1(5)
C42 C41 N9 Cr4 -173.4(2)
C42 C43 C44 C45 1.9(6)
C43 C44 C45 N9 -0.7(5)
C44 C45 N9 C41 -1.3(5)
C44 C45 N9 Cr4 173.5(3)
C46 C47 C48 C49 179.0(4)
C46 C47 N8 C51 -179.0(3)
C46 C47 N8 Cr3 4.2(4)
C47 C46 O11 Cr3 -10.3(4)
C47 C48 C49 C50 -0.2(6)
C48 C47 N8 C51 -0.2(5)
C48 C47 N8 Cr3 -176.9(3)
C48 C49 C50 C51 0.0(6)
C49 C50 C51 N8 0.1(6)
C50 C51 N8 C47 0.0(5)
C50 C51 N8 Cr3 176.1(3)
C52 C53 C54 C55 178.5(3)
C52 C53 N10 C57 -179.6(3)
C52 C53 N10 Cr4 -2.4(3)
C53 C52 O15 Cr4 -1.6(4)
C53 C54 C55 C56 0.8(6)
C54 C53 N10 C57 -0.2(5)
C54 C53 N10 Cr4 177.1(3)
C54 C55 C56 C57 0.2(6)
C55 C56 C57 N10 -1.3(6)
C56 C57 N10 C53 1.2(5)
C56 C57 N10 Cr4 -175.5(3)
C58 C59 C60 C61 -1.7(5)
C59 C58 N11 C62 0.3(5)
C59 C58 N11 Cr4 -172.3(3)
C59 C60 C61 C62 0.9(5)
C60 C61 C62 C63 -175.7(3)
C60 C61 C62 N11 0.6(5)
C61 C62 C63 C64 67.1(4)
C61 C62 C63 O17 -173.2(3)
C61 C62 C63 O18 -53.4(4)
C61 C62 C63 Dy1 -116.8(4)
C61 C62 N11 C58 -1.2(5)
C61 C62 N11 Cr4 172.4(3)
C62 C63 C64 C65 67.6(4)
C62 C63 C64 N12 -113.1(3)
C62 C63 O17 Cr4 -4.7(3)
C62 C63 O17 Dy1 142.9(2)
C62 C63 O18 Cr1 111.8(2)
C62 C63 O18 Dy1 -141.2(2)
C63 C62 N11 C58 175.3(3)
C63 C62 N11 Cr4 -11.1(3)
C63 C64 C65 C66 179.8(3)
C63 C64 N12 C68 179.2(3)
C63 C64 N12 Cr1 -5.9(3)
C64 C63 O17 Cr4 114.5(2)
C64 C63 O17 Dy1 -97.9(2)
C64 C63 O18 Cr1 -8.3(3)
C64 C63 O18 Dy1 98.7(2)
C64 C65 C66 C67 0.6(5)
C65 C64 N12 C68 -1.5(5)
C65 C64 N12 Cr1 173.4(3)
C65 C66 C67 C68 -0.8(6)
C66 C67 C68 N12 -0.1(6)
C67 C68 N12 C64 1.3(5)
C67 C68 N12 Cr1 -172.9(3)
C70 C69 O9 Dy1 176.1(3)
C70 C69 O10 Dy1 -176.1(3)
N1 C1 C2 C3 -0.4(6)
N1 C5 C6 O1 2.9(5)
N1 C5 C6 O2 -176.7(3)
N2 C7 C8 C9 0.1(5)
N2 C11 C12 C13 -123.2(3)
N2 C11 C12 O3 -5.3(4)
N2 C11 C12 O4 116.6(3)
N3 C18 C19 C20 2.1(6)
N3 C22 C23 C24 -110.3(3)
N3 C22 C23 O7 9.1(4)
N3 C22 C23 O8 129.4(3)
N3 C22 C23 Dy1 67.1(4)
N4 C29 C30 C31 -0.4(6)
N4 C33 C34 O5 5.9(4)
N4 C33 C34 O6 -174.3(3)
N5 C13 C14 C15 -2.1(5)
N6 C24 C25 C26 1.1(5)
N7 C35 C36 C37 1.2(6)
N7 C39 C40 C41 -122.5(3)
N7 C39 C40 O13 -5.1(4)
N7 C39 C40 O14 117.3(3)
N8 C47 C48 C49 0.3(6)
N9 C41 C42 C43 -0.9(5)
N10 C53 C54 C55 -0.9(5)
N11 C58 C59 C60 1.1(5)
N11 C62 C63 C64 -109.3(3)
N11 C62 C63 O17 10.4(4)
N11 C62 C63 O18 130.2(3)
N11 C62 C63 Dy1 66.7(5)
N12 C64 C65 C66 0.6(5)
O2 C6 O1 Cr1 177.8(3)
O3 C12 C13 C14 -84.8(4)
O3 C12 C13 N5 93.9(3)
O3 C12 O4 Cr2 -83.7(3)
O4 C12 C13 C14 153.6(3)
O4 C12 C13 N5 -27.8(3)
O4 C12 O3 Cr1 -113.3(2)
O4 C12 O3 Dy1 64.0(3)
O6 C34 O5 Cr2 173.2(3)
O7 C23 C24 C25 -50.8(4)
O7 C23 C24 N6 128.5(3)
O7 C23 O8 Cr3 -128.4(2)
O7 C23 O8 Dy1 -20.2(2)
O8 C23 C24 C25 -168.4(3)
O8 C23 C24 N6 10.8(4)
O8 C23 O7 Cr2 -127.3(2)
O8 C23 O7 Dy1 20.6(2)
O9 C69 O10 Dy1 2.5(3)
O10 C69 O9 Dy1 -2.4(3)
O11 C46 C47 C48 -175.2(4)
O11 C46 C47 N8 3.6(5)
O12 C46 C47 C48 5.0(6)
O12 C46 C47 N8 -176.2(3)
O12 C46 O11 Cr3 169.5(3)
O13 C40 C41 C42 -85.6(4)
O13 C40 C41 N9 92.6(3)
O13 C40 O14 Cr4 -82.0(3)
O14 C40 C41 C42 153.4(3)
O14 C40 C41 N9 -28.4(3)
O14 C40 O13 Cr3 -116.1(2)
O14 C40 O13 Dy1 63.5(3)
O15 C52 C53 C54 -176.8(3)
O15 C52 C53 N10 2.7(4)
O16 C52 C53 C54 2.1(5)
O16 C52 C53 N10 -178.5(3)
O16 C52 O15 Cr4 179.6(3)
O17 C63 C64 C65 -52.5(4)
O17 C63 C64 N12 126.7(3)
O17 C63 O18 Cr1 -126.99(19)
O17 C63 O18 Dy1 -20.0(2)
O18 C63 C64 C65 -170.3(3)
O18 C63 C64 N12 9.0(4)
O18 C63 O17 Cr4 -126.90(19)
O18 C63 O17 Dy1 20.7(2)
Dy1 C23 C24 C25 -108.8(3)
Dy1 C23 C24 N6 70.5(3)
Dy1 C23 O7 Cr2 -147.9(2)
Dy1 C23 O8 Cr3 -108.27(17)
Dy1 C63 C64 C65 -110.0(3)
Dy1 C63 C64 N12 69.3(3)
Dy1 C63 O17 Cr4 -147.58(19)
Dy1 C63 O18 Cr1 -107.00(16)
